data_2205182
loop_
_publ_author_name
'T. Ravishankar'
'K. Chinnakali'
'S. Nanjundan'
'P. Selvam'
'Hoong-Kun Fun'
'Xiao-Lan Yu'

_publ_section_title
;
 1-(4-Chlorophenyl)-3-(4-hydroxyphenyl)prop-2-en-1-one
;
_journal_issue 2
_journal_name_full 'Acta Crystallographica Section E'
_journal_page_first o405
_journal_page_last o407
_journal_paper_doi 10.1107/S1600536805001686
_journal_volume 61
_journal_year 2005
_chemical_formula_iupac 'C15 H11 Cl O2'
_chemical_formula_moiety 'C15 H11 Cl O2'
_chemical_formula_sum 'C15 H11 Cl O2'
_chemical_formula_weight 258.69
_chemical_name_systematic
;
1-(4-chlorophenyl)-3-(4-hydroxyphenyl)prop-2-en-1-one
;
_space_group_IT_number 19
_symmetry_cell_setting orthorhombic
_symmetry_space_group_name_Hall 'P 2ac 2ab'
_symmetry_space_group_name_H-M 'P 21 21 21'
_atom_sites_solution_hydrogens geom
_atom_sites_solution_primary direct
_atom_sites_solution_secondary difmap
_audit_creation_method SHELXL-97
_cell_angle_alpha 90.00
_cell_angle_beta 90.00
_cell_angle_gamma 90.00
_cell_formula_units_Z 4
_cell_length_a 4.0781(6)
_cell_length_b 16.344(3)
_cell_length_c 18.664(3)
_cell_measurement_reflns_used 2214
_cell_measurement_temperature 293(2)
_cell_measurement_theta_max 45.199
_cell_measurement_theta_min 5.027
_cell_volume 1244.0(4)
_computing_cell_refinement 'SAINT (Siemens, 1996)'
_computing_data_collection 'SMART (Siemens, 1996)'
_computing_data_reduction SAINT
_computing_molecular_graphics SHELXTL
_computing_publication_material
;
SHELXTL and PLATON (Spek, 2003)
;
_computing_structure_refinement SHELXTL
_computing_structure_solution 'SHELXTL (Sheldrick, 1997)'
_diffrn_ambient_temperature 293(2)
_diffrn_measured_fraction_theta_full 0.999
_diffrn_measured_fraction_theta_max 0.957
_diffrn_measurement_device_type
;
Siemens SMART CCD area-detector diffractometer
;
_diffrn_measurement_method '\w scans'
_diffrn_radiation_monochromator graphite
_diffrn_radiation_source 'fine-focus sealed tube'
_diffrn_radiation_type MoK\a
_diffrn_radiation_wavelength 0.71073
_diffrn_reflns_av_R_equivalents 0.0261
_diffrn_reflns_av_sigmaI/netI 0.0350
_diffrn_reflns_limit_h_max 4
_diffrn_reflns_limit_h_min -5
_diffrn_reflns_limit_k_max 21
_diffrn_reflns_limit_k_min -20
_diffrn_reflns_limit_l_max 23
_diffrn_reflns_limit_l_min -23
_diffrn_reflns_number 7590
_diffrn_reflns_theta_full 25.00
_diffrn_reflns_theta_max 28.26
_diffrn_reflns_theta_min 1.66
_diffrn_standards_number 0
_exptl_absorpt_coefficient_mu 0.297
_exptl_absorpt_correction_T_max 0.9684
_exptl_absorpt_correction_T_min 0.8891
_exptl_absorpt_correction_type multi-scan
_exptl_absorpt_process_details '(SADABS; Sheldrick, 1996)'
_exptl_crystal_colour colourless
_exptl_crystal_density_diffrn 1.381
_exptl_crystal_density_method 'not measured'
_exptl_crystal_description Needle
_exptl_crystal_F_000 536
_exptl_crystal_size_max 0.406
_exptl_crystal_size_mid 0.152
_exptl_crystal_size_min 0.109
_refine_diff_density_max 0.207
_refine_diff_density_min -0.133
_refine_ls_abs_structure_details 'Flack (1983), 1078 Friedel pairs'
_refine_ls_abs_structure_Flack 0.02(8)
_refine_ls_extinction_method none
_refine_ls_goodness_of_fit_ref 1.043
_refine_ls_hydrogen_treatment constr
_refine_ls_matrix_type full
_refine_ls_number_parameters 163
_refine_ls_number_reflns 2846
_refine_ls_number_restraints 0
_refine_ls_restrained_S_all 1.043
_refine_ls_R_factor_all 0.0587
_refine_ls_R_factor_gt 0.0448
_refine_ls_shift/su_max 0.001
_refine_ls_shift/su_mean 0.000
_refine_ls_structure_factor_coef Fsqd
_refine_ls_weighting_details 'calc w=1/[\s^2^(Fo^2^)+(0.0506P)^2^+0.0833P] where P=(Fo^2^+2Fc^2^)/3'
_refine_ls_weighting_scheme calc
_refine_ls_wR_factor_gt 0.1003
_refine_ls_wR_factor_ref 0.1078
_reflns_number_gt 2294
_reflns_number_total 2846
_reflns_threshold_expression 'I > 2\s(I)'
_cod_data_source_file wn6321.cif
_cod_data_source_block I
_cod_depositor_comments
;
The following automatic conversions were performed:
'_symmetry_cell_setting' value 'Orthorhombic' changed to 'orthorhombic'
according to '/home/saulius/struct/CIF-dictionaries/cif_core.dic'
dictionary named 'cif_core.dic' version 2.4.1 from 2010-06-29.

Automatic conversion script
Id: cif_fix_enum 1527 2010-12-29 10:47:43Z saulius 

The following automatic conversions were performed:

'_symmetry_cell_setting' value 'Orthorhombic' changed to
'orthorhombic' according to
/home/saulius/struct/CIF-dictionaries/cif_core.dic dictionary named
'cif_core.dic' version 2.4.1 from 2010-06-29.

Automatic conversion script
Id: cif_fix_values 1715 2011-07-08 13:25:40Z adriana 
;
_cod_database_code 2205182
_cod_database_fobs_code 2205182

loop_
_symmetry_equiv_pos_as_xyz
'x, y, z'
'-x+1/2, -y, z+1/2'
'-x, y+1/2, -z+1/2'
'x+1/2, -y+1/2, -z'

loop_
_atom_site_label
_atom_site_fract_x
_atom_site_fract_y
_atom_site_fract_z
_atom_site_U_iso_or_equiv
_atom_site_adp_type
_atom_site_calc_flag
_atom_site_refinement_flags
_atom_site_occupancy
_atom_site_type_symbol
Cl1 0.85257(19) 0.84317(4) 0.92842(3) 0.0843(2) Uani d . 1 Cl
O1 0.1540(5) 0.52890(9) 0.76206(8) 0.0738(5) Uani d . 1 O
O2 -0.3645(5) 0.60045(9) 0.33115(7) 0.0744(5) Uani d . 1 O
H2 -0.4502 0.5587 0.3155 0.112 Uiso calc R 1 H
C1 -0.3280(6) 0.51951(11) 0.51290(10) 0.0514(5) Uani d . 1 C
H1 -0.4021 0.4747 0.5390 0.062 Uiso calc R 1 H
C2 -0.4084(6) 0.52512(11) 0.44107(10) 0.0520(5) Uani d . 1 C
H2A -0.5362 0.4849 0.4196 0.062 Uiso calc R 1 H
C3 -0.2978(6) 0.59069(11) 0.40174(11) 0.0531(5) Uani d . 1 C
C4 -0.1120(6) 0.65100(11) 0.43492(10) 0.0542(5) Uani d . 1 C
H4 -0.0377 0.6956 0.4086 0.065 Uiso calc R 1 H
C5 -0.0380(5) 0.64492(12) 0.50632(11) 0.0520(5) Uani d . 1 C
H5 0.0837 0.6862 0.5280 0.062 Uiso calc R 1 H
C6 -0.1408(5) 0.57840(11) 0.54721(9) 0.0464(4) Uani d . 1 C
C7 -0.0534(5) 0.56794(12) 0.62220(10) 0.0517(5) Uani d . 1 C
H7 -0.1329 0.5210 0.6443 0.062 Uiso calc R 1 H
C8 0.1247(6) 0.61686(12) 0.66276(10) 0.0532(5) Uani d . 1 C
H8 0.1982 0.6661 0.6436 0.064 Uiso calc R 1 H
C9 0.2111(5) 0.59648(12) 0.73697(10) 0.0528(5) Uani d . 1 C
C10 0.3758(5) 0.65947(12) 0.78216(9) 0.0487(5) Uani d . 1 C
C11 0.3815(6) 0.74222(12) 0.76456(10) 0.0559(5) Uani d . 1 C
H11 0.2861 0.7596 0.7219 0.067 Uiso calc R 1 H
C12 0.5259(7) 0.79865(13) 0.80911(11) 0.0626(6) Uani d . 1 C
H12 0.5254 0.8539 0.7972 0.075 Uiso calc R 1 H
C13 0.6710(6) 0.77240(13) 0.87142(11) 0.0572(5) Uani d . 1 C
C14 0.6721(6) 0.69064(14) 0.89021(11) 0.0598(6) Uani d . 1 C
H14 0.7713 0.6735 0.9325 0.072 Uiso calc R 1 H
C15 0.5255(6) 0.63548(14) 0.84570(10) 0.0560(5) Uani d . 1 C
H15 0.5256 0.5804 0.8582 0.067 Uiso calc R 1 H

loop_
_atom_site_aniso_label
_atom_site_aniso_U_11
_atom_site_aniso_U_22
_atom_site_aniso_U_33
_atom_site_aniso_U_12
_atom_site_aniso_U_13
_atom_site_aniso_U_23
Cl1 0.0816(5) 0.0946(4) 0.0766(4) 0.0121(4) -0.0116(4) -0.0324(3)
O1 0.0979(14) 0.0634(8) 0.0602(9) -0.0125(11) 0.0022(10) 0.0159(7)
O2 0.1108(14) 0.0621(8) 0.0503(8) -0.0149(11) -0.0153(10) 0.0011(7)
C1 0.0540(12) 0.0448(10) 0.0555(11) -0.0020(10) 0.0082(10) 0.0007(8)
C2 0.0566(13) 0.0444(9) 0.0551(11) -0.0024(10) -0.0017(10) -0.0099(8)
C3 0.0653(14) 0.0442(10) 0.0498(11) 0.0071(10) -0.0027(10) -0.0050(9)
C4 0.0687(14) 0.0412(9) 0.0528(11) -0.0035(10) -0.0026(11) 0.0029(8)
C5 0.0591(12) 0.0437(10) 0.0532(11) -0.0038(10) -0.0014(10) -0.0030(9)
C6 0.0464(11) 0.0444(9) 0.0485(10) 0.0023(9) 0.0054(9) -0.0030(8)
C7 0.0544(13) 0.0515(10) 0.0491(11) 0.0018(10) 0.0107(9) 0.0047(9)
C8 0.0613(13) 0.0529(10) 0.0454(10) -0.0038(11) 0.0040(10) 0.0039(8)
C9 0.0547(13) 0.0569(11) 0.0469(10) 0.0031(10) 0.0078(9) 0.0097(9)
C10 0.0471(11) 0.0614(11) 0.0375(9) 0.0049(11) 0.0079(9) 0.0043(8)
C11 0.0676(15) 0.0595(11) 0.0405(9) 0.0106(12) -0.0008(10) 0.0064(9)
C12 0.0787(17) 0.0544(11) 0.0548(12) 0.0109(12) 0.0013(12) -0.0009(10)
C13 0.0530(12) 0.0702(12) 0.0484(10) 0.0119(12) 0.0043(10) -0.0125(10)
C14 0.0564(13) 0.0818(14) 0.0414(11) 0.0132(13) 0.0021(10) 0.0042(10)
C15 0.0588(13) 0.0632(12) 0.0461(11) 0.0081(11) 0.0028(10) 0.0123(10)

loop_
_atom_type_symbol
_atom_type_description
_atom_type_scat_dispersion_real
_atom_type_scat_dispersion_imag
_atom_type_scat_source
C C 0.0033 0.0016 'International Tables Vol C Tables 4.2.6.8 and 6.1.1.4'
H H 0.0000 0.0000 'International Tables Vol C Tables 4.2.6.8 and 6.1.1.4'
O O 0.0106 0.0060 'International Tables Vol C Tables 4.2.6.8 and 6.1.1.4'
Cl Cl 0.1484 0.1585 'International Tables Vol C Tables 4.2.6.8 and 6.1.1.4'

loop_
_geom_angle_atom_site_label_1
_geom_angle_atom_site_label_2
_geom_angle_atom_site_label_3
_geom_angle
C3 O2 H2 109.5
C2 C1 C6 122.18(18)
C2 C1 H1 118.9
C6 C1 H1 118.9
C3 C2 C1 119.42(19)
C3 C2 H2A 120.3
C1 C2 H2A 120.3
O2 C3 C2 123.02(18)
O2 C3 C4 117.37(18)
C2 C3 C4 119.61(18)
C5 C4 C3 120.17(18)
C5 C4 H4 119.9
C3 C4 H4 119.9
C4 C5 C6 121.55(19)
C4 C5 H5 119.2
C6 C5 H5 119.2
C1 C6 C5 117.05(17)
C1 C6 C7 119.88(17)
C5 C6 C7 123.05(18)
C8 C7 C6 128.03(18)
C8 C7 H7 116.0
C6 C7 H7 116.0
C7 C8 C9 122.44(18)
C7 C8 H8 118.8
C9 C8 H8 118.8
O1 C9 C8 121.4(2)
O1 C9 C10 119.55(18)
C8 C9 C10 119.04(16)
C15 C10 C11 117.9(2)
C15 C10 C9 119.05(18)
C11 C10 C9 123.03(18)
C12 C11 C10 121.09(19)
C12 C11 H11 119.5
C10 C11 H11 119.5
C13 C12 C11 119.2(2)
C13 C12 H12 120.4
C11 C12 H12 120.4
C12 C13 C14 121.2(2)
C12 C13 Cl1 119.61(17)
C14 C13 Cl1 119.14(17)
C15 C14 C13 118.89(19)
C15 C14 H14 120.6
C13 C14 H14 120.6
C14 C15 C10 121.7(2)
C14 C15 H15 119.1
C10 C15 H15 119.1

loop_
_geom_bond_atom_site_label_1
_geom_bond_atom_site_label_2
_geom_bond_distance
Cl1 C13 1.737(2)
O1 C9 1.222(2)
O2 C3 1.355(2)
O2 H2 0.82
C1 C2 1.383(3)
C1 C6 1.385(3)
C1 H1 0.93
C2 C3 1.375(3)
C2 H2A 0.93
C3 C4 1.389(3)
C4 C5 1.370(3)
C4 H4 0.93
C5 C6 1.393(3)
C5 H5 0.93
C6 C7 1.454(3)
C7 C8 1.319(3)
C7 H7 0.93
C8 C9 1.467(3)
C8 H8 0.93
C9 C10 1.491(3)
C10 C15 1.390(3)
C10 C11 1.392(3)
C11 C12 1.374(3)
C11 H11 0.93
C12 C13 1.373(3)
C12 H12 0.93
C13 C14 1.381(3)
C14 C15 1.364(3)
C14 H14 0.93
C15 H15 0.93

loop_
_geom_hbond_atom_site_label_D
_geom_hbond_atom_site_label_H
_geom_hbond_atom_site_label_A
_geom_hbond_site_symmetry_A
_geom_hbond_distance_DH
_geom_hbond_distance_HA
_geom_hbond_distance_DA
_geom_hbond_angle_DHA
O2 H2 O1 2_464 0.82 1.93 2.743(2) 169
C7 H7 O1 1_555 0.93 2.49 2.817(2) 101
C15 H15 O1 1_555 0.93 2.50 2.787(3) 98
C2 H2A O1 2_464 0.93 2.99 3.598(3) 125
C11 H11 O2 4_566 0.93 2.57 3.288(3) 135
C12 H12 O2 4_566 0.93 2.97 3.480(3) 116
C1 H1 Cl1 3_546 0.93 2.89 3.753(2) 154

loop_
_geom_torsion_atom_site_label_1
_geom_torsion_atom_site_label_2
_geom_torsion_atom_site_label_3
_geom_torsion_atom_site_label_4
_geom_torsion
C6 C1 C2 C3 0.6(3)
C1 C2 C3 O2 179.7(2)
C1 C2 C3 C4 -1.1(3)
O2 C3 C4 C5 179.6(2)
C2 C3 C4 C5 0.4(3)
C3 C4 C5 C6 1.0(3)
C2 C1 C6 C5 0.7(3)
C2 C1 C6 C7 -177.8(2)
C4 C5 C6 C1 -1.5(3)
C4 C5 C6 C7 176.9(2)
C1 C6 C7 C8 179.1(2)
C5 C6 C7 C8 0.8(3)
C6 C7 C8 C9 -176.3(2)
C7 C8 C9 O1 8.6(4)
C7 C8 C9 C10 -172.19(19)
O1 C9 C10 C15 14.0(3)
C8 C9 C10 C15 -165.2(2)
O1 C9 C10 C11 -164.5(2)
C8 C9 C10 C11 16.2(3)
C15 C10 C11 C12 -1.0(3)
C9 C10 C11 C12 177.6(2)
C10 C11 C12 C13 1.0(4)
C11 C12 C13 C14 -0.4(4)
C11 C12 C13 Cl1 -179.68(17)
C12 C13 C14 C15 -0.1(4)
Cl1 C13 C14 C15 179.16(17)
C13 C14 C15 C10 0.1(3)
C11 C10 C15 C14 0.5(3)
C9 C10 C15 C14 -178.2(2)

loop_
_cod_related_entry_id
_cod_related_entry_database
_cod_related_entry_code
1 ChemSpider 30654782
